data_4026912
loop_
_publ_author_name
'Sarah J. Ryan'
'Andreas Stasch'
'Michael N. Paddon-Row'
'David W. Lupton'

_publ_section_title
;
 Synthetic and Quantum Mechanical Studies into theN-Heterocyclic Carbene
 Catalyzed (4 + 2) Cycloaddition
;
_journal_name_full 'Journal of Organic Chemistry'
_journal_page_first 1113
_journal_page_last 1124
_journal_paper_doi 10.1021/jo202500k
_journal_volume 77
_journal_year 2012
_chemical_formula_moiety 'C23 H26 O2, 0.5 (C7 H8)'
_chemical_formula_sum 'C26.5 H30 O2'
_chemical_formula_weight 380.51
_chemical_name_systematic
; 
 ? 
;
_space_group_IT_number 14
_symmetry_cell_setting monoclinic
_symmetry_space_group_name_Hall '-P 2ybc'
_symmetry_space_group_name_H-M 'P 1 21/c 1'
_atom_sites_solution_hydrogens geom
_atom_sites_solution_primary direct
_atom_sites_solution_secondary difmap
_audit_creation_method SHELXL-97
_cell_angle_alpha 90.00
_cell_angle_beta 112.12(3)
_cell_angle_gamma 90.00
_cell_formula_units_Z 8
_cell_length_a 23.192(5)
_cell_length_b 9.2510(19)
_cell_length_c 21.285(4)
_cell_measurement_temperature 100(2)
_cell_volume 4230.6(17)
_computing_cell_refinement 'XDS (Kabsch, 1993)'
_computing_data_collection 'BluIce (McPhillips, 2002)'
_computing_data_reduction 'XDS (Kabsch, 1993)'
_computing_structure_refinement 'SHELXL-97 (Sheldrick, 1997)'
_computing_structure_solution 'SHELXS-97 (Sheldrick, 1997)'
_diffrn_ambient_temperature 100(2)
_diffrn_measured_fraction_theta_full 0.960
_diffrn_measured_fraction_theta_max 0.928
_diffrn_measurement_device_type 'ADSC Quantum 210r'
_diffrn_measurement_method '\f Scan'
_diffrn_radiation_monochromator 'Silicon Double Crystal'
_diffrn_radiation_source 'Australian Synchrotron'
_diffrn_radiation_type Synchrotron
_diffrn_radiation_wavelength 0.71070
_diffrn_reflns_av_R_equivalents 0.0498
_diffrn_reflns_av_sigmaI/netI 0.0329
_diffrn_reflns_limit_h_max 28
_diffrn_reflns_limit_h_min -30
_diffrn_reflns_limit_k_max 12
_diffrn_reflns_limit_k_min -12
_diffrn_reflns_limit_l_max 27
_diffrn_reflns_limit_l_min -27
_diffrn_reflns_number 44983
_diffrn_reflns_theta_full 25.00
_diffrn_reflns_theta_max 28.61
_diffrn_reflns_theta_min 1.92
_exptl_absorpt_coefficient_mu 0.073
_exptl_absorpt_correction_T_max 0.9993
_exptl_absorpt_correction_T_min 0.9978
_exptl_absorpt_correction_type multi-scan
_exptl_absorpt_process_details 'XDS (Kabsch, 1993)'
_exptl_crystal_colour colourless
_exptl_crystal_density_diffrn 1.195
_exptl_crystal_description block
_exptl_crystal_F_000 1640
_exptl_crystal_size_max 0.03
_exptl_crystal_size_mid 0.02
_exptl_crystal_size_min 0.01
_refine_diff_density_max 0.365
_refine_diff_density_min -0.308
_refine_diff_density_rms 0.051
_refine_ls_extinction_coef 0.044(2)
_refine_ls_extinction_expression Fc^*^=kFc[1+0.001xFc^2^\l^3^/sin(2\q)]^-1/4^
_refine_ls_extinction_method SHELXL
_refine_ls_goodness_of_fit_ref 1.029
_refine_ls_hydrogen_treatment mixed
_refine_ls_matrix_type full
_refine_ls_number_parameters 532
_refine_ls_number_reflns 10082
_refine_ls_number_restraints 4
_refine_ls_restrained_S_all 1.029
_refine_ls_R_factor_all 0.0621
_refine_ls_R_factor_gt 0.0482
_refine_ls_shift/su_max 0.000
_refine_ls_shift/su_mean 0.000
_refine_ls_structure_factor_coef Fsqd
_refine_ls_weighting_details 'calc w=1/[\s^2^(Fo^2^)+(0.0675P)^2^+1.8805P] where P=(Fo^2^+2Fc^2^)/3'
_refine_ls_weighting_scheme calc
_refine_ls_wR_factor_gt 0.1221
_refine_ls_wR_factor_ref 0.1327
_reflns_number_gt 8164
_reflns_number_total 10082
_reflns_threshold_expression >2sigma(I)
_cod_data_source_file jo202500k_si_003.cif
_cod_data_source_block compound12a
_cod_original_cell_volume 4230.5(15)
_cod_original_sg_symbol_H-M 'P 21/c'
_cod_original_formula_sum 'C26.50 H30 O2'
_cod_database_code 4026912

loop_
_symmetry_equiv_pos_as_xyz
'x, y, z'
'-x, y+1/2, -z+1/2'
'-x, -y, -z'
'x, -y-1/2, z-1/2'

loop_
_atom_site_label
_atom_site_type_symbol
_atom_site_fract_x
_atom_site_fract_y
_atom_site_fract_z
_atom_site_U_iso_or_equiv
_atom_site_adp_type
_atom_site_occupancy
_atom_site_symmetry_multiplicity
_atom_site_calc_flag
_atom_site_refinement_flags
O1 O 0.04276(5) 0.25917(10) 0.23218(5) 0.0198(2) Uani 1 1 d D
C1 C 0.02512(6) 0.25673(13) 0.15928(6) 0.0165(2) Uani 1 1 d .
O2 O -0.03473(6) 0.48586(11) 0.22053(5) 0.0272(2) Uani 1 1 d D
C2 C -0.04062(6) 0.32462(13) 0.12549(6) 0.0171(2) Uani 1 1 d .
H2C H -0.0496 0.3314 0.0758 0.021 Uiso 1 1 calc R
O3 O 0.46258(5) 0.32635(10) 0.25804(5) 0.0198(2) Uani 1 1 d D
C3 C -0.08916(6) 0.22127(14) 0.13383(7) 0.0185(3) Uani 1 1 d .
H3C H -0.0753 0.1959 0.1830 0.022 Uiso 1 1 calc R
O4 O 0.48969(5) 0.09236(11) 0.19837(5) 0.0266(2) Uani 1 1 d D
C4 C -0.08949(7) 0.08216(15) 0.09465(7) 0.0217(3) Uani 1 1 d .
H4A H -0.1134 0.0074 0.1078 0.026 Uiso 1 1 calc R
H4B H -0.1113 0.1010 0.0456 0.026 Uiso 1 1 calc R
C5 C -0.02558(7) 0.02428(14) 0.10681(7) 0.0187(3) Uani 1 1 d .
C6 C 0.02636(6) 0.10107(14) 0.13631(6) 0.0179(3) Uani 1 1 d .
C7 C 0.07216(6) 0.34925(13) 0.14262(6) 0.0172(3) Uani 1 1 d .
C8 C 0.11880(7) 0.42693(14) 0.19195(7) 0.0207(3) Uani 1 1 d .
H8 H 0.1224 0.4227 0.2379 0.025 Uiso 1 1 calc R
C9 C 0.16030(7) 0.51098(16) 0.17435(8) 0.0252(3) Uani 1 1 d .
H9 H 0.1917 0.5645 0.2083 0.030 Uiso 1 1 calc R
C10 C 0.15616(7) 0.51713(16) 0.10779(8) 0.0259(3) Uani 1 1 d .
H10 H 0.1849 0.5736 0.0962 0.031 Uiso 1 1 calc R
C11 C 0.10978(7) 0.44020(16) 0.05821(7) 0.0248(3) Uani 1 1 d .
H11 H 0.1066 0.4440 0.0124 0.030 Uiso 1 1 calc R
C12 C 0.06789(7) 0.35752(15) 0.07542(7) 0.0218(3) Uani 1 1 d .
H12 H 0.0360 0.3060 0.0411 0.026 Uiso 1 1 calc R
C13 C -0.04295(7) 0.47816(14) 0.15064(7) 0.0200(3) Uani 1 1 d .
H13A H -0.0101 0.5364 0.1436 0.024 Uiso 1 1 calc R
H13B H -0.0836 0.5218 0.1230 0.024 Uiso 1 1 calc R
C14 C -0.15413(6) 0.28348(14) 0.11153(7) 0.0195(3) Uani 1 1 d .
C15 C -0.18527(7) 0.28648(16) 0.15600(7) 0.0238(3) Uani 1 1 d .
H15 H -0.1648 0.2524 0.2011 0.029 Uiso 1 1 calc R
C16 C -0.24590(7) 0.33866(18) 0.13557(8) 0.0289(3) Uani 1 1 d .
H16 H -0.2666 0.3387 0.1665 0.035 Uiso 1 1 calc R
C17 C -0.27616(8) 0.39044(17) 0.07039(8) 0.0301(3) Uani 1 1 d .
H17 H -0.3174 0.4267 0.0565 0.036 Uiso 1 1 calc R
C18 C -0.24540(7) 0.38881(17) 0.02546(8) 0.0283(3) Uani 1 1 d .
H18 H -0.2656 0.4251 -0.0193 0.034 Uiso 1 1 calc R
C19 C -0.18560(7) 0.33461(16) 0.04564(7) 0.0243(3) Uani 1 1 d .
H19 H -0.1655 0.3321 0.0141 0.029 Uiso 1 1 calc R
C20 C -0.02497(7) -0.13031(15) 0.08400(8) 0.0239(3) Uani 1 1 d .
H20A H -0.0564 -0.1410 0.0374 0.029 Uiso 1 1 calc R
H20B H -0.0372 -0.1948 0.1140 0.029 Uiso 1 1 calc R
C21 C 0.03812(7) -0.17853(15) 0.08479(8) 0.0248(3) Uani 1 1 d .
H21A H 0.0391 -0.2852 0.0814 0.030 Uiso 1 1 calc R
H21B H 0.0451 -0.1367 0.0454 0.030 Uiso 1 1 calc R
C22 C 0.08914(7) -0.12851(15) 0.15027(8) 0.0252(3) Uani 1 1 d .
H22A H 0.1299 -0.1651 0.1523 0.030 Uiso 1 1 calc R
H22B H 0.0814 -0.1679 0.1896 0.030 Uiso 1 1 calc R
C23 C 0.09041(7) 0.03625(15) 0.15345(8) 0.0238(3) Uani 1 1 d .
H23A H 0.1177 0.0671 0.1996 0.029 Uiso 1 1 calc R
H23B H 0.1085 0.0739 0.1213 0.029 Uiso 1 1 calc R
C24 C 0.40370(6) 0.34065(14) 0.20145(6) 0.0173(3) Uani 1 1 d .
C25 C 0.41054(6) 0.27429(14) 0.13770(6) 0.0174(3) Uani 1 1 d .
H25 H 0.3686 0.2790 0.1003 0.021 Uiso 1 1 calc R
C26 C 0.45419(7) 0.36953(14) 0.11611(7) 0.0188(3) Uani 1 1 d .
H26 H 0.4936 0.3831 0.1566 0.023 Uiso 1 1 calc R
C27 C 0.42394(7) 0.51804(15) 0.09559(7) 0.0221(3) Uani 1 1 d .
H27A H 0.4560 0.5871 0.0942 0.027 Uiso 1 1 calc R
H27B H 0.3919 0.5112 0.0492 0.027 Uiso 1 1 calc R
C28 C 0.39408(6) 0.57769(14) 0.14204(7) 0.0192(3) Uani 1 1 d .
C29 C 0.38554(6) 0.49975(14) 0.19080(7) 0.0184(3) Uani 1 1 d .
C30 C 0.35527(6) 0.25434(13) 0.21841(6) 0.0178(3) Uani 1 1 d .
C31 C 0.37159(7) 0.16682(15) 0.27562(7) 0.0213(3) Uani 1 1 d .
H31 H 0.4139 0.1600 0.3056 0.026 Uiso 1 1 calc R
C32 C 0.32609(7) 0.08898(16) 0.28920(8) 0.0254(3) Uani 1 1 d .
H32 H 0.3375 0.0300 0.3286 0.030 Uiso 1 1 calc R
C33 C 0.26443(7) 0.09718(16) 0.24570(8) 0.0268(3) Uani 1 1 d .
H33 H 0.2336 0.0436 0.2550 0.032 Uiso 1 1 calc R
C34 C 0.24779(7) 0.18405(16) 0.18847(8) 0.0263(3) Uani 1 1 d .
H34 H 0.2054 0.1903 0.1585 0.032 Uiso 1 1 calc R
C35 C 0.29294(7) 0.26186(15) 0.17487(7) 0.0220(3) Uani 1 1 d .
H35 H 0.2813 0.3208 0.1355 0.026 Uiso 1 1 calc R
C36 C 0.42909(7) 0.11549(14) 0.14742(7) 0.0206(3) Uani 1 1 d .
H36A H 0.3981 0.0618 0.1601 0.025 Uiso 1 1 calc R
H36B H 0.4281 0.0758 0.1038 0.025 Uiso 1 1 calc R
C37 C 0.47098(7) 0.30244(15) 0.06018(7) 0.0218(3) Uani 1 1 d .
C38 C 0.53251(8) 0.27176(17) 0.07051(8) 0.0283(3) Uani 1 1 d .
H38 H 0.5644 0.2955 0.1127 0.034 Uiso 1 1 calc R
C39 C 0.54825(9) 0.20687(19) 0.02008(9) 0.0366(4) Uani 1 1 d .
H39 H 0.5906 0.1870 0.0280 0.044 Uiso 1 1 calc R
C40 C 0.50232(10) 0.17147(18) -0.04133(9) 0.0374(4) Uani 1 1 d .
H40 H 0.5128 0.1262 -0.0756 0.045 Uiso 1 1 calc R
C41 C 0.44111(9) 0.20220(18) -0.05262(8) 0.0358(4) Uani 1 1 d .
H41 H 0.4094 0.1788 -0.0951 0.043 Uiso 1 1 calc R
C42 C 0.42527(8) 0.26723(17) -0.00237(8) 0.0291(3) Uani 1 1 d .
H42 H 0.3829 0.2878 -0.0108 0.035 Uiso 1 1 calc R
C43 C 0.37566(7) 0.73512(14) 0.13019(7) 0.0229(3) Uani 1 1 d .
H43A H 0.3550 0.7523 0.0808 0.028 Uiso 1 1 calc R
H43B H 0.4137 0.7955 0.1472 0.028 Uiso 1 1 calc R
C44 C 0.33205(7) 0.78173(15) 0.16503(8) 0.0251(3) Uani 1 1 d .
H44A H 0.3282 0.8884 0.1639 0.030 Uiso 1 1 calc R
H44B H 0.2902 0.7401 0.1409 0.030 Uiso 1 1 calc R
C45 C 0.35802(8) 0.72941(15) 0.23811(8) 0.0254(3) Uani 1 1 d .
H45A H 0.3316 0.7653 0.2620 0.030 Uiso 1 1 calc R
H45B H 0.4005 0.7684 0.2615 0.030 Uiso 1 1 calc R
C46 C 0.36002(7) 0.56486(15) 0.24043(7) 0.0227(3) Uani 1 1 d .
H46A H 0.3862 0.5334 0.2869 0.027 Uiso 1 1 calc R
H46B H 0.3174 0.5276 0.2301 0.027 Uiso 1 1 calc R
C47 C 0.26083(8) 0.41303(18) 0.40447(8) 0.0317(3) Uani 1 1 d .
C48 C 0.22194(9) 0.2928(2) 0.39116(10) 0.0417(4) Uani 1 1 d .
H48 H 0.2121 0.2420 0.3496 0.050 Uiso 1 1 calc R
C49 C 0.19746(9) 0.2463(2) 0.43795(11) 0.0455(5) Uani 1 1 d .
H49 H 0.1707 0.1646 0.4279 0.055 Uiso 1 1 calc R
C50 C 0.21160(9) 0.3174(2) 0.49874(10) 0.0415(4) Uani 1 1 d .
H50 H 0.1949 0.2848 0.5307 0.050 Uiso 1 1 calc R
C51 C 0.25020(9) 0.4364(2) 0.51283(9) 0.0395(4) Uani 1 1 d .
H51 H 0.2601 0.4862 0.5546 0.047 Uiso 1 1 calc R
C52 C 0.27457(8) 0.48357(18) 0.46600(8) 0.0339(4) Uani 1 1 d .
H52 H 0.3011 0.5656 0.4762 0.041 Uiso 1 1 calc R
C53 C 0.28681(11) 0.4655(2) 0.35409(10) 0.0453(5) Uani 1 1 d .
H53A H 0.2923 0.3835 0.3277 0.068 Uiso 1 1 calc R
H53B H 0.3271 0.5120 0.3780 0.068 Uiso 1 1 calc R
H53C H 0.2580 0.5354 0.3235 0.068 Uiso 1 1 calc R
H1 H 0.0369(11) 0.173(2) 0.2453(12) 0.057(7) Uiso 1 1 d D
H4 H 0.4953(11) 0.153(2) 0.2309(10) 0.055(7) Uiso 1 1 d D
H3 H 0.4786(11) 0.412(2) 0.2714(12) 0.058(7) Uiso 1 1 d D
H2 H -0.0055(10) 0.425(2) 0.2416(12) 0.061(7) Uiso 1 1 d D

loop_
_atom_site_aniso_label
_atom_site_aniso_U_11
_atom_site_aniso_U_22
_atom_site_aniso_U_33
_atom_site_aniso_U_23
_atom_site_aniso_U_13
_atom_site_aniso_U_12
O1 0.0298(6) 0.0159(4) 0.0130(4) 0.0012(3) 0.0073(4) -0.0013(4)
C1 0.0226(7) 0.0133(6) 0.0132(5) -0.0001(4) 0.0064(5) 0.0001(4)
O2 0.0415(7) 0.0202(5) 0.0206(5) -0.0049(4) 0.0124(4) 0.0041(4)
C2 0.0234(7) 0.0131(5) 0.0150(5) -0.0006(4) 0.0073(5) 0.0002(5)
O3 0.0212(5) 0.0161(4) 0.0182(4) 0.0004(3) 0.0028(4) -0.0017(4)
C3 0.0229(7) 0.0148(6) 0.0187(6) -0.0008(4) 0.0089(5) 0.0011(5)
O4 0.0296(6) 0.0192(5) 0.0271(5) 0.0027(4) 0.0062(4) 0.0074(4)
C4 0.0230(7) 0.0161(6) 0.0260(7) -0.0039(5) 0.0091(5) -0.0017(5)
C5 0.0252(7) 0.0133(6) 0.0192(6) -0.0010(5) 0.0101(5) 0.0004(5)
C6 0.0240(7) 0.0130(6) 0.0176(6) -0.0001(4) 0.0089(5) 0.0013(5)
C7 0.0210(7) 0.0130(5) 0.0179(6) 0.0001(4) 0.0076(5) 0.0010(4)
C8 0.0251(7) 0.0176(6) 0.0189(6) 0.0006(5) 0.0076(5) 0.0001(5)
C9 0.0250(8) 0.0201(7) 0.0278(7) 0.0001(5) 0.0070(6) -0.0034(5)
C10 0.0276(8) 0.0215(7) 0.0324(7) 0.0057(6) 0.0156(6) 0.0001(5)
C11 0.0321(8) 0.0228(7) 0.0240(7) 0.0031(5) 0.0156(6) 0.0014(5)
C12 0.0287(8) 0.0196(6) 0.0181(6) -0.0018(5) 0.0100(5) -0.0018(5)
C13 0.0265(7) 0.0141(6) 0.0202(6) -0.0014(5) 0.0097(5) 0.0009(5)
C14 0.0230(7) 0.0152(6) 0.0209(6) -0.0031(5) 0.0089(5) -0.0011(5)
C15 0.0265(8) 0.0252(7) 0.0204(6) -0.0043(5) 0.0097(5) 0.0009(5)
C16 0.0275(8) 0.0315(8) 0.0314(8) -0.0084(6) 0.0153(6) 0.0019(6)
C17 0.0245(8) 0.0271(8) 0.0369(8) -0.0057(6) 0.0093(6) 0.0035(6)
C18 0.0263(8) 0.0245(7) 0.0288(7) 0.0022(6) 0.0043(6) 0.0022(6)
C19 0.0263(8) 0.0226(7) 0.0244(7) 0.0024(5) 0.0100(6) 0.0007(5)
C20 0.0281(8) 0.0149(6) 0.0284(7) -0.0057(5) 0.0103(6) -0.0012(5)
C21 0.0301(8) 0.0167(6) 0.0282(7) -0.0047(5) 0.0117(6) 0.0021(5)
C22 0.0265(8) 0.0166(6) 0.0299(7) -0.0014(5) 0.0076(6) 0.0043(5)
C23 0.0236(7) 0.0171(6) 0.0289(7) -0.0027(5) 0.0080(6) 0.0016(5)
C24 0.0204(7) 0.0132(6) 0.0168(6) 0.0011(4) 0.0053(5) -0.0002(4)
C25 0.0195(7) 0.0140(6) 0.0179(6) 0.0008(4) 0.0061(5) 0.0003(4)
C26 0.0237(7) 0.0153(6) 0.0181(6) 0.0011(5) 0.0087(5) 0.0007(5)
C27 0.0298(8) 0.0163(6) 0.0225(6) 0.0038(5) 0.0124(5) 0.0016(5)
C28 0.0215(7) 0.0137(6) 0.0207(6) 0.0003(5) 0.0060(5) 0.0001(5)
C29 0.0210(7) 0.0139(6) 0.0202(6) -0.0010(5) 0.0076(5) -0.0003(5)
C30 0.0228(7) 0.0127(5) 0.0193(6) -0.0013(4) 0.0095(5) 0.0002(5)
C31 0.0266(7) 0.0171(6) 0.0211(6) 0.0005(5) 0.0101(5) -0.0001(5)
C32 0.0338(8) 0.0204(7) 0.0258(7) 0.0037(5) 0.0157(6) 0.0002(5)
C33 0.0304(8) 0.0213(7) 0.0345(8) 0.0008(6) 0.0188(6) -0.0040(6)
C34 0.0237(8) 0.0227(7) 0.0324(8) 0.0001(6) 0.0105(6) -0.0023(5)
C35 0.0234(7) 0.0188(6) 0.0232(6) 0.0011(5) 0.0081(5) -0.0003(5)
C36 0.0253(7) 0.0139(6) 0.0230(6) 0.0009(5) 0.0095(5) 0.0009(5)
C37 0.0303(8) 0.0165(6) 0.0224(6) 0.0034(5) 0.0142(6) 0.0017(5)
C38 0.0323(9) 0.0290(8) 0.0279(7) 0.0060(6) 0.0164(6) 0.0041(6)
C39 0.0449(10) 0.0350(9) 0.0433(9) 0.0087(7) 0.0318(8) 0.0089(7)
C40 0.0659(12) 0.0244(8) 0.0381(9) 0.0008(6) 0.0379(9) 0.0021(7)
C41 0.0576(11) 0.0290(8) 0.0252(7) -0.0048(6) 0.0204(7) -0.0065(7)
C42 0.0371(9) 0.0279(8) 0.0234(7) -0.0005(6) 0.0128(6) -0.0011(6)
C43 0.0289(8) 0.0137(6) 0.0252(7) 0.0016(5) 0.0091(6) 0.0006(5)
C44 0.0270(8) 0.0152(6) 0.0330(7) 0.0000(5) 0.0109(6) 0.0020(5)
C45 0.0327(8) 0.0169(6) 0.0295(7) -0.0026(5) 0.0153(6) 0.0018(5)
C46 0.0307(8) 0.0158(6) 0.0251(7) -0.0006(5) 0.0146(6) 0.0010(5)
C47 0.0347(9) 0.0264(8) 0.0307(8) 0.0005(6) 0.0085(6) 0.0072(6)
C48 0.0426(11) 0.0283(8) 0.0442(10) -0.0094(7) 0.0051(8) 0.0025(7)
C49 0.0388(11) 0.0257(8) 0.0615(12) 0.0025(8) 0.0068(9) -0.0039(7)
C50 0.0369(10) 0.0388(10) 0.0432(10) 0.0170(8) 0.0088(8) 0.0000(7)
C51 0.0451(11) 0.0407(10) 0.0277(8) 0.0031(7) 0.0080(7) -0.0051(8)
C52 0.0400(10) 0.0281(8) 0.0308(8) -0.0024(6) 0.0102(7) -0.0063(7)
C53 0.0576(13) 0.0439(11) 0.0386(9) 0.0005(8) 0.0228(9) 0.0110(9)

loop_
_atom_type_symbol
_atom_type_description
_atom_type_scat_dispersion_real
_atom_type_scat_dispersion_imag
_atom_type_scat_source
C C 0.0033 0.0016 'International Tables Vol C Tables 4.2.6.8 and 6.1.1.4'
H H 0.0000 0.0000 'International Tables Vol C Tables 4.2.6.8 and 6.1.1.4'
O O 0.0106 0.0060 'International Tables Vol C Tables 4.2.6.8 and 6.1.1.4'

loop_
_geom_angle_atom_site_label_1
_geom_angle_atom_site_label_2
_geom_angle_atom_site_label_3
_geom_angle
C1 O1 H1 108.2(16)
O1 C1 C6 109.06(10)
O1 C1 C7 107.54(10)
C6 C1 C7 110.66(10)
O1 C1 C2 108.78(10)
C6 C1 C2 111.56(11)
C7 C1 C2 109.14(10)
C13 O2 H2 106.1(17)
C13 C2 C3 114.47(11)
C13 C2 C1 111.85(11)
C3 C2 C1 109.21(10)
C13 C2 H2C 107.0
C3 C2 H2C 107.0
C1 C2 H2C 107.0
C24 O3 H3 109.9(16)
C14 C3 C4 110.40(11)
C14 C3 C2 114.42(11)
C4 C3 C2 108.27(11)
C14 C3 H3C 107.8
C4 C3 H3C 107.8
C2 C3 H3C 107.8
C36 O4 H4 108.5(16)
C5 C4 C3 113.75(12)
C5 C4 H4A 108.8
C3 C4 H4A 108.8
C5 C4 H4B 108.8
C3 C4 H4B 108.8
H4A C4 H4B 107.7
C6 C5 C4 123.24(12)
C6 C5 C20 122.58(12)
C4 C5 C20 114.16(12)
C5 C6 C23 122.18(12)
C5 C6 C1 122.07(12)
C23 C6 C1 115.62(11)
C8 C7 C12 118.65(12)
C8 C7 C1 122.27(11)
C12 C7 C1 119.08(12)
C7 C8 C9 120.32(13)
C7 C8 H8 119.8
C9 C8 H8 119.8
C10 C9 C8 120.61(14)
C10 C9 H9 119.7
C8 C9 H9 119.7
C9 C10 C11 119.52(13)
C9 C10 H10 120.2
C11 C10 H10 120.2
C10 C11 C12 120.06(13)
C10 C11 H11 120.0
C12 C11 H11 120.0
C11 C12 C7 120.84(13)
C11 C12 H12 119.6
C7 C12 H12 119.6
O2 C13 C2 113.78(11)
O2 C13 H13A 108.8
C2 C13 H13A 108.8
O2 C13 H13B 108.8
C2 C13 H13B 108.8
H13A C13 H13B 107.7
C15 C14 C19 117.88(14)
C15 C14 C3 120.37(12)
C19 C14 C3 121.72(13)
C14 C15 C16 121.11(14)
C14 C15 H15 119.4
C16 C15 H15 119.4
C17 C16 C15 120.31(15)
C17 C16 H16 119.8
C15 C16 H16 119.8
C16 C17 C18 119.17(15)
C16 C17 H17 120.4
C18 C17 H17 120.4
C19 C18 C17 120.28(15)
C19 C18 H18 119.9
C17 C18 H18 119.9
C18 C19 C14 121.23(14)
C18 C19 H19 119.4
C14 C19 H19 119.4
C5 C20 C21 113.49(12)
C5 C20 H20A 108.9
C21 C20 H20A 108.9
C5 C20 H20B 108.9
C21 C20 H20B 108.9
H20A C20 H20B 107.7
C22 C21 C20 109.47(12)
C22 C21 H21A 109.8
C20 C21 H21A 109.8
C22 C21 H21B 109.8
C20 C21 H21B 109.8
H21A C21 H21B 108.2
C21 C22 C23 109.87(12)
C21 C22 H22A 109.7
C23 C22 H22A 109.7
C21 C22 H22B 109.7
C23 C22 H22B 109.7
H22A C22 H22B 108.2
C6 C23 C22 112.60(12)
C6 C23 H23A 109.1
C22 C23 H23A 109.1
C6 C23 H23B 109.1
C22 C23 H23B 109.1
H23A C23 H23B 107.8
O3 C24 C29 109.47(10)
O3 C24 C30 107.63(10)
C29 C24 C30 110.69(11)
O3 C24 C25 108.45(11)
C29 C24 C25 111.44(10)
C30 C24 C25 109.05(10)
C36 C25 C26 114.17(11)
C36 C25 C24 112.31(11)
C26 C25 C24 109.31(10)
C36 C25 H25 106.9
C26 C25 H25 106.9
C24 C25 H25 106.9
C37 C26 C27 111.65(11)
C37 C26 C25 113.11(11)
C27 C26 C25 108.49(11)
C37 C26 H26 107.8
C27 C26 H26 107.8
C25 C26 H26 107.8
C28 C27 C26 114.57(11)
C28 C27 H27A 108.6
C26 C27 H27A 108.6
C28 C27 H27B 108.6
C26 C27 H27B 108.6
H27A C27 H27B 107.6
C29 C28 C27 123.33(12)
C29 C28 C43 122.24(12)
C27 C28 C43 114.42(11)
C28 C29 C46 122.46(12)
C28 C29 C24 121.50(12)
C46 C29 C24 115.99(11)
C31 C30 C35 118.89(13)
C31 C30 C24 121.94(12)
C35 C30 C24 119.16(12)
C30 C31 C32 120.28(14)
C30 C31 H31 119.9
C32 C31 H31 119.9
C33 C32 C31 120.36(13)
C33 C32 H32 119.8
C31 C32 H32 119.8
C32 C33 C34 119.70(14)
C32 C33 H33 120.2
C34 C33 H33 120.2
C33 C34 C35 120.09(14)
C33 C34 H34 120.0
C35 C34 H34 120.0
C34 C35 C30 120.68(13)
C34 C35 H35 119.7
C30 C35 H35 119.7
O4 C36 C25 113.18(11)
O4 C36 H36A 108.9
C25 C36 H36A 108.9
O4 C36 H36B 108.9
C25 C36 H36B 108.9
H36A C36 H36B 107.8
C38 C37 C42 118.06(14)
C38 C37 C26 120.75(14)
C42 C37 C26 121.18(13)
C37 C38 C39 121.18(16)
C37 C38 H38 119.4
C39 C38 H38 119.4
C40 C39 C38 119.98(17)
C40 C39 H39 120.0
C38 C39 H39 120.0
C41 C40 C39 119.59(15)
C41 C40 H40 120.2
C39 C40 H40 120.2
C40 C41 C42 120.54(17)
C40 C41 H41 119.7
C42 C41 H41 119.7
C41 C42 C37 120.63(16)
C41 C42 H42 119.7
C37 C42 H42 119.7
C28 C43 C44 112.88(12)
C28 C43 H43A 109.0
C44 C43 H43A 109.0
C28 C43 H43B 109.0
C44 C43 H43B 109.0
H43A C43 H43B 107.8
C45 C44 C43 109.14(12)
C45 C44 H44A 109.9
C43 C44 H44A 109.9
C45 C44 H44B 109.9
C43 C44 H44B 109.9
H44A C44 H44B 108.3
C44 C45 C46 110.29(12)
C44 C45 H45A 109.6
C46 C45 H45A 109.6
C44 C45 H45B 109.6
C46 C45 H45B 109.6
H45A C45 H45B 108.1
C29 C46 C45 112.92(11)
C29 C46 H46A 109.0
C45 C46 H46A 109.0
C29 C46 H46B 109.0
C45 C46 H46B 109.0
H46A C46 H46B 107.8
C52 C47 C48 117.93(17)
C52 C47 C53 120.83(17)
C48 C47 C53 121.24(17)
C49 C48 C47 120.69(17)
C49 C48 H48 119.7
C47 C48 H48 119.7
C50 C49 C48 120.64(18)
C50 C49 H49 119.7
C48 C49 H49 119.7
C49 C50 C51 119.43(18)
C49 C50 H50 120.3
C51 C50 H50 120.3
C50 C51 C52 120.07(17)
C50 C51 H51 120.0
C52 C51 H51 120.0
C51 C52 C47 121.24(16)
C51 C52 H52 119.4
C47 C52 H52 119.4
C47 C53 H53A 109.5
C47 C53 H53B 109.5
H53A C53 H53B 109.5
C47 C53 H53C 109.5
H53A C53 H53C 109.5
H53B C53 H53C 109.5

loop_
_geom_bond_atom_site_label_1
_geom_bond_atom_site_label_2
_geom_bond_distance
O1 C1 1.4482(15)
O1 H1 0.873(16)
C1 C6 1.5245(17)
C1 C7 1.5297(18)
C1 C2 1.5526(19)
O2 C13 1.4285(16)
O2 H2 0.866(16)
C2 C13 1.5260(17)
C2 C3 1.5372(18)
C2 H2C 1.0000
O3 C24 1.4472(17)
O3 H3 0.875(16)
C3 C14 1.5127(19)
C3 C4 1.5319(18)
C3 H3C 1.0000
O4 C36 1.4314(18)
O4 H4 0.864(16)
C4 C5 1.504(2)
C4 H4A 0.9900
C4 H4B 0.9900
C5 C6 1.3345(19)
C5 C20 1.5121(18)
C6 C23 1.514(2)
C7 C8 1.3907(19)
C7 C12 1.3982(18)
C8 C9 1.394(2)
C8 H8 0.9500
C9 C10 1.384(2)
C9 H9 0.9500
C10 C11 1.386(2)
C10 H10 0.9500
C11 C12 1.389(2)
C11 H11 0.9500
C12 H12 0.9500
C13 H13A 0.9900
C13 H13B 0.9900
C14 C15 1.3905(19)
C14 C19 1.397(2)
C15 C16 1.392(2)
C15 H15 0.9500
C16 C17 1.383(2)
C16 H16 0.9500
C17 C18 1.392(2)
C17 H17 0.9500
C18 C19 1.382(2)
C18 H18 0.9500
C19 H19 0.9500
C20 C21 1.524(2)
C20 H20A 0.9900
C20 H20B 0.9900
C21 C22 1.521(2)
C21 H21A 0.9900
C21 H21B 0.9900
C22 C23 1.5255(19)
C22 H22A 0.9900
C22 H22B 0.9900
C23 H23A 0.9900
C23 H23B 0.9900
C24 C29 1.5242(18)
C24 C30 1.5279(18)
C24 C25 1.5511(18)
C25 C36 1.5229(18)
C25 C26 1.5371(18)
C25 H25 1.0000
C26 C37 1.5176(18)
C26 C27 1.5296(18)
C26 H26 1.0000
C27 C28 1.5091(19)
C27 H27A 0.9900
C27 H27B 0.9900
C28 C29 1.3382(18)
C28 C43 1.5119(18)
C29 C46 1.5167(18)
C30 C31 1.3908(18)
C30 C35 1.394(2)
C31 C32 1.395(2)
C31 H31 0.9500
C32 C33 1.382(2)
C32 H32 0.9500
C33 C34 1.387(2)
C33 H33 0.9500
C34 C35 1.388(2)
C34 H34 0.9500
C35 H35 0.9500
C36 H36A 0.9900
C36 H36B 0.9900
C37 C38 1.389(2)
C37 C42 1.393(2)
C38 C39 1.393(2)
C38 H38 0.9500
C39 C40 1.379(3)
C39 H39 0.9500
C40 C41 1.377(3)
C40 H40 0.9500
C41 C42 1.392(2)
C41 H41 0.9500
C42 H42 0.9500
C43 C44 1.525(2)
C43 H43A 0.9900
C43 H43B 0.9900
C44 C45 1.520(2)
C44 H44A 0.9900
C44 H44B 0.9900
C45 C46 1.5232(19)
C45 H45A 0.9900
C45 H45B 0.9900
C46 H46A 0.9900
C46 H46B 0.9900
C47 C52 1.389(2)
C47 C48 1.392(3)
C47 C53 1.495(3)
C48 C49 1.387(3)
C48 H48 0.9500
C49 C50 1.376(3)
C49 H49 0.9500
C50 C51 1.379(3)
C50 H50 0.9500
C51 C52 1.388(2)
C51 H51 0.9500
C52 H52 0.9500
C53 H53A 0.9800
C53 H53B 0.9800
C53 H53C 0.9800
